data_2205674
loop_
_publ_author_name
'Jian Xiao'
'Yong-Na Lu'
'Guo-Cang Wang'
'Qun-sheng Guo'
'Bin Liu'
'Hai-Bin Song'
'Jin-Shan Li'

_publ_section_title
;
 3-(3<i>H</i>-Inden-1-ylmethyl)-2,2'-bis(methoxymethoxy)-1,1'-binaphthalenyl
;
_journal_issue 5
_journal_name_full 'Acta Crystallographica Section E'
_journal_page_first o1501
_journal_page_last o1502
_journal_paper_doi 10.1107/S1600536805012079
_journal_volume 61
_journal_year 2005
_chemical_formula_iupac 'C34 H30 O4'
_chemical_formula_moiety 'C34 H30 O4'
_chemical_formula_sum 'C34 H30 O4'
_chemical_formula_weight 502.58
_chemical_name_systematic
;
3-(3H-inden-1-ylmethyl)-2,2'-bis(methoxymethoxy)-1,1'-binaphthalenyl
;
_space_group_IT_number 14
_symmetry_cell_setting monoclinic
_symmetry_space_group_name_Hall '-P 2yn'
_symmetry_space_group_name_H-M 'P 1 21/n 1'
_atom_sites_solution_hydrogens geom
_atom_sites_solution_primary direct
_atom_sites_solution_secondary difmap
_cell_angle_alpha 90.00
_cell_angle_beta 100.076(6)
_cell_angle_gamma 90.00
_cell_formula_units_Z 4
_cell_length_a 16.507(6)
_cell_length_b 8.361(3)
_cell_length_c 18.907(7)
_cell_measurement_reflns_used 882
_cell_measurement_temperature 293(2)
_cell_measurement_theta_max 24.58
_cell_measurement_theta_min 2.87
_cell_volume 2569.2(16)
_computing_cell_refinement 'SAINT (Bruker, 1998)'
_computing_data_collection 'SMART (Bruker, 1998)'
_computing_data_reduction SAINT
_computing_molecular_graphics 'SHELXTL (Bruker, 1997)'
_computing_publication_material SHELXTL
_computing_structure_refinement 'SHELXL97 (Sheldrick, 1997)'
_computing_structure_solution 'SHELXS97 (Sheldrick, 1997)'
_diffrn_ambient_temperature 293(2)
_diffrn_measured_fraction_theta_full 0.995
_diffrn_measured_fraction_theta_max 0.995
_diffrn_measurement_device_type 'Bruker SMART CCD area-detector'
_diffrn_measurement_method '\f and \w'
_diffrn_radiation_monochromator graphite
_diffrn_radiation_source 'fine-focus sealed tube'
_diffrn_radiation_type MoK\a
_diffrn_radiation_wavelength 0.71073
_diffrn_reflns_av_R_equivalents 0.0435
_diffrn_reflns_av_sigmaI/netI 0.0507
_diffrn_reflns_limit_h_max 20
_diffrn_reflns_limit_h_min -15
_diffrn_reflns_limit_k_max 10
_diffrn_reflns_limit_k_min -8
_diffrn_reflns_limit_l_max 23
_diffrn_reflns_limit_l_min -23
_diffrn_reflns_number 14431
_diffrn_reflns_theta_full 26.42
_diffrn_reflns_theta_max 26.42
_diffrn_reflns_theta_min 1.80
_diffrn_standards_decay_% 0
_diffrn_standards_number 0
_exptl_absorpt_coefficient_mu 0.084
_exptl_absorpt_correction_type none
_exptl_crystal_colour colourless
_exptl_crystal_density_diffrn 1.299
_exptl_crystal_density_method 'not measured'
_exptl_crystal_description block
_exptl_crystal_F_000 1064
_exptl_crystal_size_max 0.24
_exptl_crystal_size_mid 0.12
_exptl_crystal_size_min 0.10
_refine_diff_density_max 0.291
_refine_diff_density_min -0.224
_refine_ls_extinction_method none
_refine_ls_goodness_of_fit_ref 1.086
_refine_ls_hydrogen_treatment constr
_refine_ls_matrix_type full
_refine_ls_number_parameters 345
_refine_ls_number_reflns 5260
_refine_ls_number_restraints 0
_refine_ls_restrained_S_all 1.086
_refine_ls_R_factor_all 0.1085
_refine_ls_R_factor_gt 0.0576
_refine_ls_shift/su_max 0.001
_refine_ls_shift/su_mean 0.000
_refine_ls_structure_factor_coef Fsqd
_refine_ls_weighting_details 'calc w = 1/[\s^2^(Fo^2^)+(0.0491P)^2^+0.7205P] where P=(Fo^2^+2Fc^2^)/3'
_refine_ls_weighting_scheme calc
_refine_ls_wR_factor_gt 0.1180
_refine_ls_wR_factor_ref 0.1379
_reflns_number_gt 3230
_reflns_number_total 5260
_reflns_threshold_expression I>2\s(I)
_cod_data_source_file ci6565.cif
_cod_data_source_block I
_cod_depositor_comments
;
The following automatic conversions were performed:
'_symmetry_cell_setting' value 'Monoclinic' changed to 'monoclinic'
according to '/home/saulius/struct/CIF-dictionaries/cif_core.dic'
dictionary named 'cif_core.dic' version 2.4.1 from 2010-06-29.

Automatic conversion script
Id: cif_fix_enum 1527 2010-12-29 10:47:43Z saulius 

The following automatic conversions were performed:

'_symmetry_cell_setting' value 'Monoclinic' changed to 'monoclinic'
according to /home/saulius/struct/CIF-dictionaries/cif_core.dic
dictionary named 'cif_core.dic' version 2.4.1 from 2010-06-29.

Automatic conversion script
Id: cif_fix_values 1715 2011-07-08 13:25:40Z adriana 
;
_cod_original_cell_volume 2569.2(15)
_cod_original_sg_symbol_H-M 'P 21/n'
_cod_database_code 2205674
_cod_database_fobs_code 2205674

loop_
_symmetry_equiv_pos_as_xyz
'x, y, z'
'-x+1/2, y+1/2, -z+1/2'
'-x, -y, -z'
'x-1/2, -y-1/2, z-1/2'

loop_
_atom_site_label
_atom_site_fract_x
_atom_site_fract_y
_atom_site_fract_z
_atom_site_U_iso_or_equiv
_atom_site_adp_type
_atom_site_calc_flag
_atom_site_refinement_flags
_atom_site_occupancy
_atom_site_type_symbol
O1 0.55965(9) 0.41332(18) 0.21070(8) 0.0396(4) Uani d . 1 O
O2 0.45683(10) 0.65095(18) 0.27978(8) 0.0468(5) Uani d . 1 O
O3 0.70030(11) 0.4131(3) 0.23789(10) 0.0668(6) Uani d . 1 O
O4 0.51926(13) 0.8994(2) 0.27098(10) 0.0631(6) Uani d . 1 O
C1 0.46171(13) 0.3290(2) 0.28165(11) 0.0294(5) Uani d . 1 C
C2 0.48816(13) 0.3306(2) 0.21658(11) 0.0319(5) Uani d . 1 C
C3 0.44345(14) 0.2570(2) 0.15427(11) 0.0340(5) Uani d . 1 C
C4 0.37138(14) 0.1814(3) 0.16000(12) 0.0377(6) Uani d . 1 C
H4 0.3407 0.1349 0.1192 0.045 Uiso calc R 1 H
C5 0.34196(13) 0.1713(2) 0.22564(11) 0.0316(5) Uani d . 1 C
C6 0.38747(13) 0.2458(2) 0.28742(11) 0.0292(5) Uani d . 1 C
C7 0.35708(14) 0.2358(3) 0.35254(12) 0.0372(5) Uani d . 1 C
H7 0.3860 0.2850 0.3934 0.045 Uiso calc R 1 H
C8 0.28654(15) 0.1561(3) 0.35685(13) 0.0436(6) Uani d . 1 C
H8 0.2681 0.1501 0.4005 0.052 Uiso calc R 1 H
C9 0.24142(15) 0.0830(3) 0.29590(13) 0.0461(6) Uani d . 1 C
H9 0.1929 0.0289 0.2991 0.055 Uiso calc R 1 H
C10 0.26828(14) 0.0908(3) 0.23219(13) 0.0423(6) Uani d . 1 C
H10 0.2376 0.0421 0.1920 0.051 Uiso calc R 1 H
C11 0.50683(13) 0.4225(3) 0.34358(11) 0.0314(5) Uani d . 1 C
C12 0.50316(14) 0.5871(3) 0.34077(12) 0.0368(5) Uani d . 1 C
C13 0.54544(16) 0.6823(3) 0.39652(13) 0.0449(6) Uani d . 1 C
H13 0.5421 0.7932 0.3936 0.054 Uiso calc R 1 H
C14 0.59102(16) 0.6114(3) 0.45458(12) 0.0451(6) Uani d . 1 C
H14 0.6196 0.6753 0.4909 0.054 Uiso calc R 1 H
C15 0.59651(14) 0.4442(3) 0.46174(12) 0.0386(6) Uani d . 1 C
C16 0.55367(13) 0.3477(3) 0.40547(11) 0.0340(5) Uani d . 1 C
C17 0.56042(15) 0.1796(3) 0.41360(13) 0.0443(6) Uani d . 1 C
H17 0.5340 0.1133 0.3773 0.053 Uiso calc R 1 H
C18 0.60511(18) 0.1138(3) 0.47388(14) 0.0575(8) Uani d . 1 C
H18 0.6079 0.0032 0.4785 0.069 Uiso calc R 1 H
C19 0.64704(18) 0.2099(3) 0.52916(14) 0.0593(8) Uani d . 1 C
H19 0.6773 0.1633 0.5701 0.071 Uiso calc R 1 H
C20 0.64315(16) 0.3705(3) 0.52256(13) 0.0513(7) Uani d . 1 C
H20 0.6719 0.4339 0.5589 0.062 Uiso calc R 1 H
C21 0.63213(15) 0.3175(3) 0.22952(15) 0.0525(7) Uani d . 1 C
H21A 0.6302 0.2605 0.2739 0.063 Uiso calc R 1 H
H21B 0.6348 0.2393 0.1921 0.063 Uiso calc R 1 H
C22 0.71024(18) 0.5091(4) 0.30078(17) 0.0730(9) Uani d . 1 C
H22A 0.6704 0.5939 0.2942 0.109 Uiso calc R 1 H
H22B 0.7646 0.5539 0.3096 0.109 Uiso calc R 1 H
H22C 0.7024 0.4445 0.3410 0.109 Uiso calc R 1 H
C23 0.47392(16) 0.2627(3) 0.08295(12) 0.0436(6) Uani d . 1 C
H23A 0.5221 0.3309 0.0879 0.052 Uiso calc R 1 H
H23B 0.4903 0.1560 0.0711 0.052 Uiso calc R 1 H
C24 0.41029(15) 0.3242(3) 0.02259(12) 0.0416(6) Uani d . 1 C
C25 0.36990(18) 0.2436(3) -0.03367(13) 0.0539(7) Uani d . 1 C
H25 0.3779 0.1357 -0.0421 0.065 Uiso calc R 1 H
C26 0.31010(19) 0.3482(3) -0.08152(13) 0.0622(8) Uani d . 1 C
H26A 0.3231 0.3538 -0.1295 0.075 Uiso calc R 1 H
H26B 0.2541 0.3102 -0.0844 0.075 Uiso calc R 1 H
C27 0.32211(16) 0.5066(3) -0.04447(13) 0.0489(6) Uani d . 1 C
C28 0.38243(15) 0.4900(3) 0.01720(12) 0.0417(6) Uani d . 1 C
C29 0.40686(17) 0.6213(3) 0.06004(14) 0.0516(7) Uani d . 1 C
H29 0.4469 0.6112 0.1010 0.062 Uiso calc R 1 H
C30 0.3707(2) 0.7682(3) 0.04078(17) 0.0638(8) Uani d . 1 C
H30 0.3872 0.8578 0.0688 0.077 Uiso calc R 1 H
C31 0.3104(2) 0.7830(4) -0.01953(17) 0.0662(8) Uani d . 1 C
H31 0.2863 0.8821 -0.0314 0.079 Uiso calc R 1 H
C32 0.28569(18) 0.6522(4) -0.06239(15) 0.0614(8) Uani d . 1 C
H32 0.2449 0.6624 -0.1028 0.074 Uiso calc R 1 H
C33 0.44710(18) 0.8188(3) 0.27426(15) 0.0565(7) Uani d . 1 C
H33A 0.4073 0.8433 0.2315 0.068 Uiso calc R 1 H
H33B 0.4250 0.8572 0.3154 0.068 Uiso calc R 1 H
C34 0.5524(2) 0.8638(4) 0.20855(18) 0.0796(10) Uani d . 1 C
H34A 0.5597 0.7503 0.2052 0.119 Uiso calc R 1 H
H34B 0.6046 0.9162 0.2113 0.119 Uiso calc R 1 H
H34C 0.5154 0.9008 0.1669 0.119 Uiso calc R 1 H

loop_
_atom_site_aniso_label
_atom_site_aniso_U_11
_atom_site_aniso_U_22
_atom_site_aniso_U_33
_atom_site_aniso_U_12
_atom_site_aniso_U_13
_atom_site_aniso_U_23
O1 0.0334(9) 0.0410(9) 0.0442(9) -0.0047(7) 0.0063(7) 0.0033(7)
O2 0.0529(11) 0.0310(9) 0.0496(10) 0.0014(8) -0.0105(8) 0.0014(7)
O3 0.0427(11) 0.0896(15) 0.0696(13) -0.0103(11) 0.0135(10) -0.0069(11)
O4 0.0824(15) 0.0394(10) 0.0637(13) -0.0122(10) 0.0027(11) -0.0017(9)
C1 0.0308(12) 0.0241(11) 0.0314(11) 0.0029(9) 0.0000(9) 0.0017(9)
C2 0.0316(12) 0.0266(11) 0.0358(12) 0.0006(10) 0.0016(10) 0.0024(9)
C3 0.0388(14) 0.0321(12) 0.0300(12) 0.0062(10) 0.0033(10) 0.0008(9)
C4 0.0398(14) 0.0371(13) 0.0323(12) 0.0002(11) -0.0046(10) -0.0055(10)
C5 0.0325(12) 0.0260(11) 0.0334(12) 0.0009(10) -0.0025(10) 0.0009(9)
C6 0.0286(12) 0.0240(11) 0.0329(12) 0.0025(9) -0.0007(9) 0.0014(9)
C7 0.0364(13) 0.0396(13) 0.0337(12) -0.0026(11) 0.0009(10) -0.0028(10)
C8 0.0430(15) 0.0476(15) 0.0418(13) -0.0013(12) 0.0121(11) 0.0032(11)
C9 0.0346(14) 0.0470(15) 0.0557(16) -0.0089(11) 0.0050(12) 0.0042(12)
C10 0.0366(14) 0.0434(14) 0.0425(14) -0.0062(11) -0.0053(11) -0.0033(11)
C11 0.0290(12) 0.0337(12) 0.0308(11) -0.0022(10) 0.0032(9) -0.0031(9)
C12 0.0369(13) 0.0349(13) 0.0365(13) -0.0018(10) 0.0011(10) -0.0024(10)
C13 0.0543(17) 0.0322(13) 0.0461(14) -0.0058(12) 0.0030(12) -0.0079(11)
C14 0.0511(16) 0.0444(15) 0.0376(13) -0.0112(12) 0.0016(12) -0.0123(11)
C15 0.0377(13) 0.0436(14) 0.0330(12) -0.0033(11) 0.0021(10) -0.0033(10)
C16 0.0330(12) 0.0373(13) 0.0307(11) -0.0008(10) 0.0028(10) -0.0027(10)
C17 0.0467(15) 0.0384(14) 0.0432(14) -0.0001(12) -0.0051(11) -0.0025(11)
C18 0.069(2) 0.0410(15) 0.0561(17) 0.0057(14) -0.0074(15) 0.0046(13)
C19 0.0636(19) 0.0637(19) 0.0425(15) 0.0086(15) -0.0131(14) 0.0066(13)
C20 0.0546(17) 0.0572(17) 0.0366(14) -0.0047(13) -0.0076(12) -0.0050(12)
C21 0.0346(15) 0.0530(16) 0.0702(18) 0.0016(13) 0.0098(13) -0.0066(14)
C22 0.0521(19) 0.087(2) 0.076(2) -0.0180(17) -0.0008(16) -0.0160(18)
C23 0.0481(15) 0.0485(15) 0.0345(13) 0.0029(12) 0.0082(11) -0.0021(11)
C24 0.0468(15) 0.0484(15) 0.0307(12) -0.0013(12) 0.0093(11) 0.0008(11)
C25 0.071(2) 0.0516(16) 0.0383(14) -0.0002(14) 0.0068(13) -0.0039(12)
C26 0.070(2) 0.076(2) 0.0369(14) -0.0040(16) -0.0014(14) -0.0001(14)
C27 0.0488(15) 0.0586(17) 0.0401(14) 0.0004(13) 0.0097(12) 0.0086(12)
C28 0.0431(14) 0.0487(15) 0.0347(12) -0.0024(12) 0.0110(11) 0.0019(11)
C29 0.0544(17) 0.0524(17) 0.0484(15) -0.0005(14) 0.0102(13) 0.0001(13)
C30 0.069(2) 0.0529(18) 0.073(2) 0.0017(15) 0.0226(17) -0.0025(15)
C31 0.067(2) 0.0599(19) 0.076(2) 0.0145(16) 0.0250(17) 0.0181(17)
C32 0.0559(18) 0.073(2) 0.0550(17) 0.0104(16) 0.0088(14) 0.0173(16)
C33 0.064(2) 0.0348(14) 0.0655(18) 0.0095(14) -0.0028(15) 0.0019(12)
C34 0.091(3) 0.066(2) 0.083(2) -0.0114(18) 0.021(2) 0.0036(18)

loop_
_atom_type_symbol
_atom_type_description
_atom_type_scat_dispersion_real
_atom_type_scat_dispersion_imag
_atom_type_scat_source
C C 0.0033 0.0016 'International Tables Vol C Tables 4.2.6.8 and 6.1.1.4'
H H 0.0000 0.0000 'International Tables Vol C Tables 4.2.6.8 and 6.1.1.4'
O O 0.0106 0.0060 'International Tables Vol C Tables 4.2.6.8 and 6.1.1.4'

loop_
_geom_angle_atom_site_label_1
_geom_angle_atom_site_label_2
_geom_angle_atom_site_label_3
_geom_angle
_geom_angle_publ_flag
C2 O1 C21 112.70(17) yes
C12 O2 C33 119.11(18) yes
C21 O3 C22 113.6(2) yes
C33 O4 C34 113.4(2) yes
C2 C1 C6 118.91(18) ?
C2 C1 C11 120.2(2) ?
C6 C1 C11 120.74(19) ?
C1 C2 O1 118.91(18) ?
C1 C2 C3 122.6(2) ?
O1 C2 C3 118.43(19) ?
C4 C3 C2 117.9(2) ?
C4 C3 C23 120.8(2) ?
C2 C3 C23 121.3(2) ?
C3 C4 C5 122.30(19) ?
C3 C4 H4 118.8 ?
C5 C4 H4 118.8 ?
C4 C5 C10 122.56(19) ?
C4 C5 C6 119.0(2) ?
C10 C5 C6 118.5(2) ?
C7 C6 C5 118.4(2) ?
C7 C6 C1 122.38(19) ?
C5 C6 C1 119.2(2) ?
C8 C7 C6 121.4(2) ?
C8 C7 H7 119.3 ?
C6 C7 H7 119.3 ?
C7 C8 C9 120.3(2) ?
C7 C8 H8 119.9 ?
C9 C8 H8 119.9 ?
C10 C9 C8 120.1(2) ?
C10 C9 H9 120.0 ?
C8 C9 H9 120.0 ?
C9 C10 C5 121.4(2) ?
C9 C10 H10 119.3 ?
C5 C10 H10 119.3 ?
C12 C11 C16 118.84(19) ?
C12 C11 C1 118.69(19) ?
C16 C11 C1 122.47(19) ?
O2 C12 C11 115.73(19) ?
O2 C12 C13 122.7(2) ?
C11 C12 C13 121.6(2) ?
C14 C13 C12 119.5(2) ?
C14 C13 H13 120.2 ?
C12 C13 H13 120.2 ?
C13 C14 C15 122.0(2) ?
C13 C14 H14 119.0 ?
C15 C14 H14 119.0 ?
C14 C15 C20 122.0(2) ?
C14 C15 C16 118.5(2) ?
C20 C15 C16 119.5(2) ?
C17 C16 C15 117.6(2) ?
C17 C16 C11 122.97(19) ?
C15 C16 C11 119.5(2) ?
C18 C17 C16 120.8(2) ?
C18 C17 H17 119.6 ?
C16 C17 H17 119.6 ?
C17 C18 C19 121.2(2) ?
C17 C18 H18 119.4 ?
C19 C18 H18 119.4 ?
C20 C19 C18 119.5(2) ?
C20 C19 H19 120.3 ?
C18 C19 H19 120.3 ?
C19 C20 C15 121.4(2) ?
C19 C20 H20 119.3 ?
C15 C20 H20 119.3 ?
O3 C21 O1 109.7(2) ?
O3 C21 H21A 109.7 ?
O1 C21 H21A 109.7 ?
O3 C21 H21B 109.7 ?
O1 C21 H21B 109.7 ?
H21A C21 H21B 108.2 ?
O3 C22 H22A 109.5 ?
O3 C22 H22B 109.5 ?
H22A C22 H22B 109.5 ?
O3 C22 H22C 109.5 ?
H22A C22 H22C 109.5 ?
H22B C22 H22C 109.5 ?
C24 C23 C3 112.9(2) yes
C24 C23 H23A 109.0 ?
C3 C23 H23A 109.0 ?
C24 C23 H23B 109.0 ?
C3 C23 H23B 109.0 ?
H23A C23 H23B 107.8 ?
C25 C24 C28 108.5(2) yes
C25 C24 C23 128.2(2) yes
C28 C24 C23 123.3(2) ?
C24 C25 C26 111.8(2) ?
C24 C25 H25 124.1 ?
C26 C25 H25 124.1 ?
C27 C26 C25 102.4(2) ?
C27 C26 H26A 111.3 ?
C25 C26 H26A 111.3 ?
C27 C26 H26B 111.3 ?
C25 C26 H26B 111.3 ?
H26A C26 H26B 109.2 ?
C32 C27 C28 120.6(3) ?
C32 C27 C26 130.8(2) ?
C28 C27 C26 108.6(2) ?
C29 C28 C27 120.1(2) ?
C29 C28 C24 131.1(2) ?
C27 C28 C24 108.8(2) ?
C28 C29 C30 118.8(3) ?
C28 C29 H29 120.6 ?
C30 C29 H29 120.6 ?
C31 C30 C29 120.7(3) ?
C31 C30 H30 119.6 ?
C29 C30 H30 119.6 ?
C32 C31 C30 120.7(3) ?
C32 C31 H31 119.7 ?
C30 C31 H31 119.7 ?
C27 C32 C31 119.1(3) ?
C27 C32 H32 120.5 ?
C31 C32 H32 120.5 ?
O4 C33 O2 113.6(2) ?
O4 C33 H33A 108.8 ?
O2 C33 H33A 108.8 ?
O4 C33 H33B 108.8 ?
O2 C33 H33B 108.8 ?
H33A C33 H33B 107.7 ?
O4 C34 H34A 109.5 ?
O4 C34 H34B 109.5 ?
H34A C34 H34B 109.5 ?
O4 C34 H34C 109.5 ?
H34A C34 H34C 109.5 ?
H34B C34 H34C 109.5 ?

loop_
_geom_bond_atom_site_label_1
_geom_bond_atom_site_label_2
_geom_bond_distance
_geom_bond_publ_flag
O1 C2 1.389(3) yes
O1 C21 1.432(3) yes
O2 C12 1.375(3) yes
O2 C33 1.414(3) yes
O3 C21 1.367(3) yes
O3 C22 1.420(3) yes
O4 C33 1.379(3) yes
O4 C34 1.417(4) yes
C1 C2 1.376(3) ?
C1 C6 1.430(3) ?
C1 C11 1.494(3) yes
C2 C3 1.417(3) ?
C3 C4 1.368(3) ?
C3 C23 1.520(3) yes
C4 C5 1.412(3) ?
C4 H4 0.93 ?
C5 C10 1.414(3) ?
C5 C6 1.417(3) ?
C6 C7 1.411(3) ?
C7 C8 1.356(3) ?
C7 H7 0.93 ?
C8 C9 1.399(3) ?
C8 H8 0.93 ?
C9 C10 1.356(3) ?
C9 H9 0.93 ?
C10 H10 0.93 ?
C11 C12 1.378(3) ?
C11 C16 1.429(3) ?
C12 C13 1.405(3) ?
C13 C14 1.354(3) ?
C13 H13 0.93 ?
C14 C15 1.407(3) ?
C14 H14 0.93 ?
C15 C20 1.409(3) ?
C15 C16 1.421(3) ?
C16 C17 1.417(3) ?
C17 C18 1.361(3) ?
C17 H17 0.93 ?
C18 C19 1.401(4) ?
C18 H18 0.93 ?
C19 C20 1.349(4) ?
C19 H19 0.93 ?
C20 H20 0.93 ?
C21 H21A 0.97 ?
C21 H21B 0.97 ?
C22 H22A 0.96 ?
C22 H22B 0.96 ?
C22 H22C 0.96 ?
C23 C24 1.500(3) yes
C23 H23A 0.97 ?
C23 H23B 0.97 ?
C24 C25 1.335(3) yes
C24 C28 1.459(3) ?
C25 C26 1.498(4) ?
C25 H25 0.93 ?
C26 C27 1.495(4) ?
C26 H26A 0.97 ?
C26 H26B 0.97 ?
C27 C32 1.373(4) ?
C27 C28 1.401(3) ?
C28 C29 1.381(3) ?
C29 C30 1.387(4) ?
C29 H29 0.93 ?
C30 C31 1.381(4) ?
C30 H30 0.93 ?
C31 C32 1.380(4) ?
C31 H31 0.93 ?
C32 H32 0.93 ?
C33 H33A 0.97 ?
C33 H33B 0.97 ?
C34 H34A 0.96 ?
C34 H34B 0.96 ?
C34 H34C 0.96 ?

loop_
_geom_torsion_atom_site_label_1
_geom_torsion_atom_site_label_2
_geom_torsion_atom_site_label_3
_geom_torsion_atom_site_label_4
_geom_torsion
_geom_torsion_publ_flag
C6 C1 C2 O1 179.10(17) ?
C11 C1 C2 O1 3.4(3) ?
C6 C1 C2 C3 2.0(3) ?
C11 C1 C2 C3 -173.76(19) ?
C21 O1 C2 C1 87.7(2) ?
C21 O1 C2 C3 -95.0(2) ?
C1 C2 C3 C4 -0.2(3) ?
O1 C2 C3 C4 -177.41(19) ?
C1 C2 C3 C23 179.3(2) ?
O1 C2 C3 C23 2.1(3) ?
C2 C3 C4 C5 -1.6(3) ?
C23 C3 C4 C5 178.9(2) ?
C3 C4 C5 C10 -178.8(2) ?
C3 C4 C5 C6 1.7(3) ?
C4 C5 C6 C7 179.55(19) ?
C10 C5 C6 C7 0.0(3) ?
C4 C5 C6 C1 0.1(3) ?
C10 C5 C6 C1 -179.45(19) ?
C2 C1 C6 C7 178.7(2) ?
C11 C1 C6 C7 -5.6(3) ?
C2 C1 C6 C5 -1.8(3) ?
C11 C1 C6 C5 173.86(19) ?
C5 C6 C7 C8 0.6(3) ?
C1 C6 C7 C8 -179.9(2) ?
C6 C7 C8 C9 -0.8(4) ?
C7 C8 C9 C10 0.3(4) ?
C8 C9 C10 C5 0.3(4) ?
C4 C5 C10 C9 -180.0(2) ?
C6 C5 C10 C9 -0.5(3) ?
C2 C1 C11 C12 69.4(3) yes
C6 C1 C11 C12 -106.3(2) y
C2 C1 C11 C16 -110.5(2) y
C6 C1 C11 C16 73.8(3) y
C33 O2 C12 C11 177.2(2) ?
C33 O2 C12 C13 -3.8(3) ?
C16 C11 C12 O2 -179.8(2) ?
C1 C11 C12 O2 0.3(3) ?
C16 C11 C12 C13 1.2(4) ?
C1 C11 C12 C13 -178.7(2) ?
O2 C12 C13 C14 -178.9(2) ?
C11 C12 C13 C14 0.0(4) ?
C12 C13 C14 C15 -1.1(4) ?
C13 C14 C15 C20 -179.2(3) ?
C13 C14 C15 C16 1.0(4) ?
C14 C15 C16 C17 179.7(2) ?
C20 C15 C16 C17 -0.1(4) ?
C14 C15 C16 C11 0.2(3) ?
C20 C15 C16 C11 -179.6(2) ?
C12 C11 C16 C17 179.3(2) ?
C1 C11 C16 C17 -0.8(4) ?
C12 C11 C16 C15 -1.2(3) ?
C1 C11 C16 C15 178.6(2) ?
C15 C16 C17 C18 1.2(4) ?
C11 C16 C17 C18 -179.3(2) ?
C16 C17 C18 C19 -1.2(4) ?
C17 C18 C19 C20 -0.1(5) ?
C18 C19 C20 C15 1.2(5) ?
C14 C15 C20 C19 179.1(3) ?
C16 C15 C20 C19 -1.1(4) ?
C22 O3 C21 O1 71.5(3) ?
C2 O1 C21 O3 -166.8(2) ?
C4 C3 C23 C24 52.4(3) ?
C2 C3 C23 C24 -127.1(2) ?
C3 C23 C24 C25 -110.5(3) ?
C3 C23 C24 C28 69.4(3) ?
C28 C24 C25 C26 -0.8(3) ?
C23 C24 C25 C26 179.0(2) ?
C24 C25 C26 C27 0.5(3) ?
C25 C26 C27 C32 179.1(3) ?
C25 C26 C27 C28 0.1(3) ?
C32 C27 C28 C29 -1.1(4) ?
C26 C27 C28 C29 178.0(2) ?
C32 C27 C28 C24 -179.7(2) ?
C26 C27 C28 C24 -0.6(3) ?
C25 C24 C28 C29 -177.5(3) ?
C23 C24 C28 C29 2.6(4) ?
C25 C24 C28 C27 0.9(3) ?
C23 C24 C28 C27 -179.0(2) ?
C27 C28 C29 C30 0.0(4) ?
C24 C28 C29 C30 178.2(3) ?
C28 C29 C30 C31 1.0(4) ?
C29 C30 C31 C32 -0.8(5) ?
C28 C27 C32 C31 1.2(4) ?
C26 C27 C32 C31 -177.7(3) ?
C30 C31 C32 C27 -0.3(4) ?
C34 O4 C33 O2 64.6(3) ?
C12 O2 C33 O4 66.0(3) ?

loop_
_cod_related_entry_id
_cod_related_entry_database
_cod_related_entry_code
1 ChemSpider 21129635
